data_9005314
loop_
_publ_author_name
'Arlt, T.'
'Armbruster, T.'

_publ_section_title
;
 The temperature-dependent P2_1/c - C2/c phase transition in the
 clinopyroxene kanoite MnMg[Si2O6]: a single-crystal X-ray and optical study
 T = 270 C
;
_journal_name_full 'European Journal of Mineralogy'
_journal_page_first 953
_journal_page_last 964
_journal_volume 9
_journal_year 1997
_chemical_formula_sum 'Ca0.07 Mg1.123 Mn0.807 O6 Si2'
_chemical_name_mineral Kanoite
_space_group_IT_number 15
_symmetry_space_group_name_Hall '-C 2yc'
_symmetry_space_group_name_H-M 'C 1 2/c 1'
_cell_angle_alpha 90
_cell_angle_beta 109.26
_cell_angle_gamma 90
_cell_length_a 9.796
_cell_length_b 8.880
_cell_length_c 5.315
_cell_formula_units_Z 4
_cell_volume 436.467
_database_code_amcsd 0006699
_diffrn_ambient_temperature 543.15
_exptl_crystal_density_diffrn 3.448
_cod_original_formula_sum 'Mg1.123 Mn.807 Ca.07 Si2 O6'
_cod_database_code 9005314

loop_
_space_group_symop_operation_xyz
x,y,z
1/2+x,1/2+y,z
x,-y,1/2+z
1/2+x,1/2-y,1/2+z
-x,y,1/2-z
1/2-x,1/2+y,1/2-z
-x,-y,-z
1/2-x,1/2-y,-z

loop_
_atom_site_aniso_label
_atom_site_aniso_U_11
_atom_site_aniso_U_22
_atom_site_aniso_U_33
_atom_site_aniso_U_12
_atom_site_aniso_U_13
_atom_site_aniso_U_23
MgM1 0.00840 0.00750 0.00780 0.00000 0.00170 0.00000
MnM1 0.00840 0.00750 0.00780 0.00000 0.00170 0.00000
CaM2 0.01690 0.01440 0.01180 0.00000 0.00130 0.00000
MnM2 0.01690 0.01440 0.01180 0.00000 0.00130 0.00000
MgM2 0.01690 0.01440 0.01180 0.00000 0.00130 0.00000
Si 0.00800 0.00880 0.00990 -0.00100 0.00280 -0.00080
O1 0.00770 0.01300 0.01400 -0.00010 0.00310 -0.00100
O2 0.01700 0.01200 0.02000 -0.00470 0.00680 -0.00310
O3 0.01100 0.03000 0.02000 0.00030 0.00310 -0.01500

loop_
_atom_site_label
_atom_site_fract_x
_atom_site_fract_y
_atom_site_fract_z
_atom_site_occupancy
_atom_site_U_iso_or_equiv
MgM1 0.00000 0.90410 0.25000 0.97900 0.00823
MnM1 0.00000 0.90410 0.25000 0.02100 0.00823
CaM2 0.00000 0.27400 0.25000 0.07000 0.01520
MnM2 0.00000 0.27400 0.25000 0.78600 0.01520
MgM2 0.00000 0.27400 0.25000 0.14400 0.01520
Si 0.29350 0.09050 0.25920 1.00000 0.00899
O1 0.11900 0.08820 0.15100 1.00000 0.01165
O2 0.36990 0.25020 0.34020 1.00000 0.01634
O3 0.35380 0.00600 0.04200 1.00000 0.02077

loop_
_cod_related_entry_id
_cod_related_entry_database
_cod_related_entry_code
1 AMCSD 0006699
